data_7061857
loop_
_publ_author_name
'Dkhar, Lincoln'
'Gupta, Hrishikesh'
'Poluri, Krishna Mohan'
'Gannon, Paige M.'
'Kaminsky, Werner'
'Kollipara, Mohan Rao'

_publ_section_title
;
 Influence of counterions on the formation of supramolecular platinum
 group metal complexes containing pyridyl thioamide derivatives:
 antioxidant and antimicrobial studies
;
_journal_issue 40
_journal_name_full 'New Journal of Chemistry'
_journal_page_first 19241
_journal_page_last 19253
_journal_paper_doi 10.1039/D2NJ03108F
_journal_volume 46
_journal_year 2022
_chemical_formula_moiety 'C20 H27 Cl2 N2 O Rh S, C H2 Cl2'
_chemical_formula_sum 'C21 H29 Cl4 N2 O Rh S'
_chemical_formula_weight 602.23
_space_group_IT_number 62
_space_group_name_Hall '-P 2ac 2n'
_space_group_name_H-M_alt 'P n m a'
_symmetry_cell_setting orthorhombic
_symmetry_Int_Tables_number 62
_symmetry_space_group_name_Hall '-P 2ac 2n'
_symmetry_space_group_name_H-M 'P n m a'
_atom_sites_solution_hydrogens geom
_audit_conform_dict_location ftp://ftp.iucr.org/pub/cif_core.dic
_audit_conform_dict_name cif_core.dic
_audit_conform_dict_version 2.4.3
_audit_creation_date 2020-02-27T13:17:23-00:00
_audit_creation_method 'WinGX routine CIF_UPDATE'
_audit_update_record
;
2022-02-26 deposited with the CCDC.	2022-09-12 downloaded from the CCDC.
;
_cell_angle_alpha 90
_cell_angle_beta 90
_cell_angle_gamma 90
_cell_formula_units_Z 4
_cell_length_a 8.5828(7)
_cell_length_b 11.3841(16)
_cell_length_c 26.096(2)
_cell_measurement_reflns_used 1659
_cell_measurement_temperature 291(2)
_cell_measurement_theta_max 28.049
_cell_measurement_theta_min 3.94
_cell_volume 2549.8(5)
_computing_cell_refinement 'CrysAlisPro 1.171.38.43 (Rigaku OD, 2015)'
_computing_data_collection 'CrysAlisPro 1.171.38.43 (Rigaku OD, 2015)'
_computing_data_reduction 'CrysAlisPro 1.171.38.43 (Rigaku OD, 2015)'
_computing_molecular_graphics 'Olex2 (Dolomanov et al., 2009)'
_computing_publication_material 'Olex2 (Dolomanov et al., 2009)'
_computing_structure_refinement 'SHELXL-2014/7 (Sheldrick, 2014)'
_computing_structure_solution 'SHELXT 2014/5 (Sheldrick, 2014)'
_diffrn_ambient_environment air
_diffrn_ambient_temperature 291(2)
_diffrn_detector 'CCD plate'
_diffrn_detector_area_resol_mean 8.064
_diffrn_detector_type Eos
_diffrn_measured_fraction_theta_full 0.994
_diffrn_measured_fraction_theta_max 0.872
_diffrn_measurement_device 'four-circle diffractometer'
_diffrn_measurement_device_type 'Xcalibur, Eos, Gemini'
_diffrn_measurement_method '\w scans'
_diffrn_orient_matrix_type 'CrysAlisPro convention (1999,Acta A55,543-557)'
_diffrn_orient_matrix_UB_11 0.0005067
_diffrn_orient_matrix_UB_12 -0.0234736
_diffrn_orient_matrix_UB_13 0.0314016
_diffrn_orient_matrix_UB_21 0.0331917
_diffrn_orient_matrix_UB_22 0.0126028
_diffrn_orient_matrix_UB_23 0.0492201
_diffrn_orient_matrix_UB_31 -0.0756867
_diffrn_orient_matrix_UB_32 0.0053776
_diffrn_orient_matrix_UB_33 0.0217542
_diffrn_radiation_monochromator graphite
_diffrn_radiation_probe x-ray
_diffrn_radiation_type MoK\a
_diffrn_radiation_wavelength 0.71073
_diffrn_reflns_av_R_equivalents 0.0453
_diffrn_reflns_av_unetI/netI 0.0612
_diffrn_reflns_Laue_measured_fraction_full 0.994
_diffrn_reflns_Laue_measured_fraction_max 0.872
_diffrn_reflns_limit_h_max 6
_diffrn_reflns_limit_h_min -11
_diffrn_reflns_limit_k_max 15
_diffrn_reflns_limit_k_min -10
_diffrn_reflns_limit_l_max 23
_diffrn_reflns_limit_l_min -32
_diffrn_reflns_number 7038
_diffrn_reflns_point_group_measured_fraction_full 0.994
_diffrn_reflns_point_group_measured_fraction_max 0.872
_diffrn_reflns_theta_full 25
_diffrn_reflns_theta_max 28.966
_diffrn_reflns_theta_min 3.358
_diffrn_source 'fine-focus sealed X-ray tube'
_diffrn_source_type 'Enhance (Mo) X-ray Source'
_exptl_absorpt_coefficient_mu 1.187
_exptl_absorpt_correction_T_max 1
_exptl_absorpt_correction_T_min 0.89146
_exptl_absorpt_correction_type multi-scan
_exptl_absorpt_process_details
;
        CrysAlisPro 1.171.38.43 (Rigaku Oxford Diffraction, 2015)
        Empirical absorption correction using spherical harmonics,
 implemented in SCALE3 ABSPACK scaling algorithm.
;
_exptl_crystal_colour red
_exptl_crystal_density_diffrn 1.569
_exptl_crystal_description plate
_exptl_crystal_F_000 1224
_exptl_crystal_size_max 0.15
_exptl_crystal_size_mid 0.13
_exptl_crystal_size_min 0.12
_refine_diff_density_max 0.495
_refine_diff_density_min -0.707
_refine_diff_density_rms 0.091
_refine_ls_extinction_method none
_refine_ls_goodness_of_fit_ref 1.076
_refine_ls_hydrogen_treatment constr
_refine_ls_matrix_type full
_refine_ls_number_parameters 198
_refine_ls_number_reflns 3097
_refine_ls_number_restraints 96
_refine_ls_restrained_S_all 1.086
_refine_ls_R_factor_all 0.0705
_refine_ls_R_factor_gt 0.0487
_refine_ls_shift/su_max 0.001
_refine_ls_shift/su_mean 0
_refine_ls_structure_factor_coef Fsqd
_refine_ls_weighting_details 'w=1/[\s^2^(Fo^2^)+(0.0339P)^2^+1.6002P] where P=(Fo^2^+2Fc^2^)/3'
_refine_ls_weighting_scheme calc
_refine_ls_wR_factor_gt 0.0951
_refine_ls_wR_factor_ref 0.1068
_reflns_Friedel_coverage 0
_reflns_Friedel_fraction_full 0.782
_reflns_Friedel_fraction_max 0.588
_reflns_number_gt 2382
_reflns_number_total 3097
_reflns_threshold_expression 'I > 2\s(I)'
_cod_data_source_file d2nj03108f2.cif
_cod_data_source_block shelx_CCDC4
_cod_depositor_comments 'Adding full bibliography for 7061852--7061867.cif.'
_cod_database_code 7061857
_shelx_estimated_absorpt_t_min 0.842
_shelx_estimated_absorpt_t_max 0.871

loop_
_symmetry_equiv_pos_as_xyz
'x, y, z'
'-x+1/2, -y, z+1/2'
'-x, y+1/2, -z'
'x+1/2, -y+1/2, -z+1/2'
'-x, -y, -z'
'x-1/2, y, -z-1/2'
'x, -y-1/2, z'
'-x-1/2, y-1/2, z-1/2'

loop_
_atom_site_label
_atom_site_type_symbol
_atom_site_fract_x
_atom_site_fract_y
_atom_site_fract_z
_atom_site_U_iso_or_equiv
_atom_site_adp_type
_atom_site_occupancy
_atom_site_site_symmetry_order
_atom_site_calc_flag
_atom_site_refinement_flags_posn
_atom_site_refinement_flags_adp
_atom_site_refinement_flags_occupancy
_atom_site_disorder_assembly
_atom_site_disorder_group
C1 C 0.8323(5) 0.6799(5) 0.70244(15) 0.049(3) Uani 0.5 1 d G U P A -1
C2 C 0.7247(5) 0.6629(4) 0.66176(18) 0.043(2) Uani 0.5 1 d G U P A -1
C3 C 0.6783(3) 0.7752(5) 0.64362(13) 0.040(3) Uani 0.5 1 d G U P A -1
C4 C 0.7571(5) 0.8616(5) 0.67308(17) 0.037(2) Uani 0.5 1 d G U P A -1
C5 C 0.8523(4) 0.8027(6) 0.70943(14) 0.041(3) Uani 0.5 1 d G U P A -1
C6 C 0.9115(8) 0.5843(7) 0.7329(3) 0.101(5) Uani 0.5 1 d G U P A -1
H6A H 0.855 0.5121 0.7289 0.152 Uiso 0.5 1 calc R U P A -1
H6B H 0.9135 0.6058 0.7685 0.152 Uiso 0.5 1 calc R U P A -1
H6C H 1.0161 0.5742 0.7207 0.152 Uiso 0.5 1 calc R U P A -1
C7 C 0.6695(10) 0.5460(5) 0.6414(3) 0.102(5) Uani 0.5 1 d G U P A -1
H7A H 0.7578 0.4992 0.6318 0.154 Uiso 0.5 1 calc R U P A -1
H7B H 0.6044 0.5586 0.612 0.154 Uiso 0.5 1 calc R U P A -1
H7C H 0.6111 0.5059 0.6675 0.154 Uiso 0.5 1 calc R U P A -1
C8 C 0.5650(5) 0.7986(6) 0.60057(17) 0.088(5) Uani 0.5 1 d G U P A -1
H8A H 0.5044 0.8671 0.6084 0.133 Uiso 0.5 1 calc R U P A -1
H8B H 0.497 0.7322 0.5966 0.133 Uiso 0.5 1 calc R U P A -1
H8C H 0.6215 0.8112 0.5693 0.133 Uiso 0.5 1 calc R U P A -1
C9 C 0.7424(10) 0.9929(5) 0.6668(3) 0.079(4) Uani 0.5 1 d G U P A -1
H9A H 0.6969 1.0102 0.6341 0.118 Uiso 0.5 1 calc R U P A -1
H9B H 0.8437 1.0283 0.669 0.118 Uiso 0.5 1 calc R U P A -1
H9C H 0.6771 1.0238 0.6935 0.118 Uiso 0.5 1 calc R U P A -1
C10 C 0.9565(7) 0.8605(7) 0.7486(2) 0.087(5) Uani 0.5 1 d G U P A -1
H10A H 0.915 0.9362 0.7574 0.13 Uiso 0.5 1 calc R U P A -1
H10B H 1.0592 0.8698 0.7346 0.13 Uiso 0.5 1 calc R U P A -1
H10C H 0.9616 0.8123 0.7788 0.13 Uiso 0.5 1 calc R U P A -1
C11 C 0.8953(4) 0.8500(4) 0.52625(15) 0.0419(9) Uani 1 1 d . . . . .
H11 H 0.8931 0.9202 0.5444 0.05 Uiso 1 1 calc R U . . .
C12 C 0.8898(4) 0.8543(4) 0.47341(15) 0.0456(10) Uani 1 1 d . . . . .
H12 H 0.8847 0.9261 0.4565 0.055 Uiso 1 1 calc R U . . .
C13 C 0.8920(5) 0.75 0.4459(2) 0.0422(14) Uani 1 2 d S T P B .
C14 C 0.9156(6) 0.75 0.3899(2) 0.0526(17) Uani 1 2 d S T P . .
N2 N 0.7971(6) 0.7051(5) 0.3601(2) 0.0343(14) Uani 0.5 1 d . U P B -1
O1 O 0.5414(6) 0.7766(9) 0.2971(2) 0.066(3) Uani 0.5 1 d . U P B -1
C15 C 0.6390(8) 0.6878(8) 0.3793(3) 0.050(2) Uani 0.5 1 d . U P B -1
H15A H 0.6349 0.7039 0.4157 0.06 Uiso 0.5 1 calc R U P B -1
H15B H 0.6064 0.6072 0.3737 0.06 Uiso 0.5 1 calc R U P B -1
C16 C 0.5302(9) 0.7730(15) 0.3500(3) 0.064(4) Uani 0.5 1 d . U P B -1
H16A H 0.4236 0.7529 0.3587 0.077 Uiso 0.5 1 calc R U P B -1
H16B H 0.5493 0.8516 0.3628 0.077 Uiso 0.5 1 calc R U P B -1
C17 C 0.6944(10) 0.7753(14) 0.2799(3) 0.072(4) Uani 0.5 1 d . U P B -1
H17A H 0.7352 0.8544 0.2833 0.086 Uiso 0.5 1 calc R U P B -1
H17B H 0.6927 0.7571 0.2436 0.086 Uiso 0.5 1 calc R U P B -1
C18 C 0.8088(9) 0.6928(8) 0.3052(3) 0.053(2) Uani 0.5 1 d . U P B -1
H18A H 0.7858 0.6124 0.2954 0.064 Uiso 0.5 1 calc R U P B -1
H18B H 0.9138 0.7112 0.2941 0.064 Uiso 0.5 1 calc R U P B -1
C19 C 0.2865(7) 0.75 0.5006(3) 0.0566(17) Uani 1 2 d S T P . .
H19A H 0.1923 0.75 0.4801 0.068 Uiso 1 2 calc R U P . .
H19B H 0.2557 0.75 0.5364 0.068 Uiso 1 2 calc R U P . .
Cl1 Cl 1.12337(12) 0.89901(10) 0.62535(4) 0.0528(3) Uani 1 1 d . . . . .
Cl2 Cl 0.39120(19) 0.87668(14) 0.48787(6) 0.0930(5) Uani 1 1 d . . . . .
N1 N 0.9037(4) 0.75 0.55219(16) 0.0344(10) Uani 1 2 d S T P A .
Rh1 Rh 0.92526(4) 0.75 0.63326(2) 0.03155(14) Uani 1 2 d S T P . .
S1 S 1.09596(17) 0.75 0.36980(7) 0.0754(7) Uani 1 2 d S T P B .

loop_
_atom_site_aniso_label
_atom_site_aniso_U_11
_atom_site_aniso_U_22
_atom_site_aniso_U_33
_atom_site_aniso_U_23
_atom_site_aniso_U_13
_atom_site_aniso_U_12
C1 0.048(5) 0.058(6) 0.041(5) 0.028(5) 0.012(5) 0.008(5)
C2 0.050(5) 0.036(5) 0.042(5) -0.002(4) 0.009(4) -0.017(4)
C3 0.034(3) 0.058(8) 0.028(3) -0.008(4) 0.002(2) 0.008(4)
C4 0.031(4) 0.042(5) 0.038(5) -0.002(4) 0.012(3) -0.006(4)
C5 0.027(4) 0.067(6) 0.030(5) 0.000(4) -0.006(4) -0.003(4)
C6 0.090(8) 0.127(11) 0.086(9) 0.064(9) 0.020(7) 0.014(8)
C7 0.109(10) 0.069(8) 0.129(12) -0.038(8) 0.053(8) -0.041(8)
C8 0.045(4) 0.161(14) 0.060(6) -0.021(6) -0.015(4) 0.024(5)
C9 0.099(9) 0.053(7) 0.084(9) 0.004(6) 0.047(7) 0.016(6)
C10 0.096(8) 0.129(11) 0.036(5) -0.028(7) -0.012(5) -0.031(8)
C11 0.051(2) 0.040(2) 0.035(2) -0.0025(19) 0.0005(17) 0.0048(19)
C12 0.044(2) 0.056(3) 0.037(2) 0.012(2) -0.0027(17) 0.000(2)
C13 0.023(2) 0.075(4) 0.028(3) 0 -0.0010(19) 0
C14 0.033(3) 0.096(5) 0.028(3) 0 0.000(2) 0
N2 0.031(3) 0.045(4) 0.027(3) -0.002(2) 0.001(2) 0.004(2)
O1 0.054(3) 0.083(8) 0.062(3) 0.007(4) -0.023(2) 0.005(4)
C15 0.032(3) 0.068(5) 0.050(5) -0.002(4) 0.001(3) -0.008(4)
C16 0.048(4) 0.075(10) 0.068(5) 0.001(5) -0.005(3) 0.013(5)
C17 0.078(5) 0.085(11) 0.053(5) 0.010(5) -0.011(4) 0.006(6)
C18 0.052(4) 0.079(6) 0.028(4) -0.002(4) -0.002(3) 0.003(4)
C19 0.049(3) 0.066(4) 0.055(4) 0 -0.004(3) 0
Cl1 0.0460(5) 0.0582(7) 0.0542(7) -0.0008(6) 0.0011(4) -0.0178(5)
Cl2 0.1226(12) 0.0710(9) 0.0854(11) 0.0107(9) -0.0063(9) -0.0223(9)
N1 0.035(2) 0.038(3) 0.030(2) 0 0.0028(17) 0
Rh1 0.0306(2) 0.0385(3) 0.0256(2) 0 -0.00063(16) 0
S1 0.0360(8) 0.145(2) 0.0452(10) 0 0.0079(7) 0

loop_
_atom_type_symbol
_atom_type_description
_atom_type_scat_dispersion_real
_atom_type_scat_dispersion_imag
_atom_type_scat_source
C C 0.0033 0.0016 'International Tables Vol C Tables 4.2.6.8 and 6.1.1.4'
H H 0 0 'International Tables Vol C Tables 4.2.6.8 and 6.1.1.4'
Cl Cl 0.1484 0.1585 'International Tables Vol C Tables 4.2.6.8 and 6.1.1.4'
N N 0.0061 0.0033 'International Tables Vol C Tables 4.2.6.8 and 6.1.1.4'
O O 0.0106 0.006 'International Tables Vol C Tables 4.2.6.8 and 6.1.1.4'
Rh Rh -1.1178 0.9187 'International Tables Vol C Tables 4.2.6.8 and 6.1.1.4'
S S 0.1246 0.1234 'International Tables Vol C Tables 4.2.6.8 and 6.1.1.4'

loop_
_geom_angle_atom_site_label_1
_geom_angle_atom_site_label_2
_geom_angle_atom_site_label_3
_geom_angle
_geom_angle_site_symmetry_1
_geom_angle_site_symmetry_3
_geom_angle_publ_flag
C2 C1 C5 108 . . ?
C2 C1 C6 126 . . ?
C5 C1 C6 126 . . ?
C2 C1 Rh1 70.17(14) . . ?
C5 C1 Rh1 72.2(2) . . ?
C6 C1 Rh1 123.24(15) . . ?
C1 C2 C3 108 . . ?
C1 C2 C7 126 . . ?
C3 C2 C7 126 . . ?
C1 C2 Rh1 70.78(12) . . ?
C3 C2 Rh1 71.95(18) . . ?
C7 C2 Rh1 122.92(19) . . ?
C4 C3 C2 108 . . ?
C4 C3 C8 126 . . ?
C2 C3 C8 126 . . ?
C4 C3 Rh1 72.0(2) . . ?
C2 C3 Rh1 69.3(2) . . ?
C8 C3 Rh1 124.30(10) . . ?
C5 C4 C3 108 . . ?
C5 C4 C9 126 . . ?
C3 C4 C9 126 . . ?
C5 C4 Rh1 70.34(12) . . ?
C3 C4 Rh1 69.79(17) . . ?
C9 C4 Rh1 125.45(19) . . ?
C4 C5 C1 108 . . ?
C4 C5 C10 126 . . ?
C1 C5 C10 126 . . ?
C4 C5 Rh1 71.60(15) . . ?
C1 C5 Rh1 69.2(2) . . ?
C10 C5 Rh1 124.80(14) . . ?
C1 C6 H6A 109.5 . . ?
C1 C6 H6B 109.5 . . ?
H6A C6 H6B 109.5 . . ?
C1 C6 H6C 109.5 . . ?
H6A C6 H6C 109.5 . . ?
H6B C6 H6C 109.5 . . ?
C2 C7 H7A 109.5 . . ?
C2 C7 H7B 109.5 . . ?
H7A C7 H7B 109.5 . . ?
C2 C7 H7C 109.5 . . ?
H7A C7 H7C 109.5 . . ?
H7B C7 H7C 109.5 . . ?
C3 C8 H8A 109.5 . . ?
C3 C8 H8B 109.5 . . ?
H8A C8 H8B 109.5 . . ?
C3 C8 H8C 109.5 . . ?
H8A C8 H8C 109.5 . . ?
H8B C8 H8C 109.5 . . ?
C4 C9 H9A 109.5 . . ?
C4 C9 H9B 109.5 . . ?
H9A C9 H9B 109.5 . . ?
C4 C9 H9C 109.5 . . ?
H9A C9 H9C 109.5 . . ?
H9B C9 H9C 109.5 . . ?
C5 C10 H10A 109.5 . . ?
C5 C10 H10B 109.5 . . ?
H10A C10 H10B 109.5 . . ?
C5 C10 H10C 109.5 . . ?
H10A C10 H10C 109.5 . . ?
H10B C10 H10C 109.5 . . ?
N1 C11 C12 122.9(4) . . ?
N1 C11 H11 118.6 . . ?
C12 C11 H11 118.6 . . ?
C11 C12 C13 119.0(4) . . ?
C11 C12 H12 120.5 . . ?
C13 C12 H12 120.5 . . ?
C12 C13 C12 117.7(5) 7_575 . ?
C12 C13 C14 120.9(3) 7_575 . ?
C12 C13 C14 120.9(3) . . ?
N2 C14 C13 117.2(4) . . ?
N2 C14 S1 121.2(4) . . ?
C13 C14 S1 116.6(4) . . ?
C14 N2 C18 123.0(5) . . ?
C14 N2 C15 122.9(6) . . ?
C18 N2 C15 113.0(6) . . ?
C16 O1 C17 112.7(6) . . ?
N2 C15 C16 107.9(7) . . ?
N2 C15 H15A 110.1 . . ?
C16 C15 H15A 110.1 . . ?
N2 C15 H15B 110.1 . . ?
C16 C15 H15B 110.1 . . ?
H15A C15 H15B 108.4 . . ?
O1 C16 C15 118.0(9) . . ?
O1 C16 H16A 107.8 . . ?
C15 C16 H16A 107.8 . . ?
O1 C16 H16B 107.8 . . ?
C15 C16 H16B 107.8 . . ?
H16A C16 H16B 107.1 . . ?
O1 C17 C18 118.8(9) . . ?
O1 C17 H17A 107.6 . . ?
C18 C17 H17A 107.6 . . ?
O1 C17 H17B 107.6 . . ?
C18 C17 H17B 107.6 . . ?
H17A C17 H17B 107 . . ?
N2 C18 C17 109.1(7) . . ?
N2 C18 H18A 109.9 . . ?
C17 C18 H18A 109.9 . . ?
N2 C18 H18B 109.9 . . ?
C17 C18 H18B 109.9 . . ?
H18A C18 H18B 108.3 . . ?
Cl2 C19 Cl2 112.8(3) . 7_575 ?
Cl2 C19 H19A 109 . . ?
Cl2 C19 H19A 109 7_575 . ?
Cl2 C19 H19B 109 . . ?
Cl2 C19 H19B 109 7_575 . ?
H19A C19 H19B 107.8 . . ?
C11 N1 C11 118.2(5) . 7_575 ?
C11 N1 Rh1 120.9(2) . . ?
C11 N1 Rh1 120.9(2) 7_575 . ?
C2 Rh1 N1 106.17(15) . . ?
C2 Rh1 C1 39.04(8) . . ?
N1 Rh1 C1 144.30(17) . . ?
C2 Rh1 C3 38.77(6) . . ?
N1 Rh1 C3 92.24(14) . . ?
C1 Rh1 C3 64.85(7) . . ?
C2 Rh1 C5 64.76(7) . . ?
N1 Rh1 C5 152.61(16) . . ?
C1 Rh1 C5 38.6 . . ?
C3 Rh1 C5 64.18(8) . . ?
C2 Rh1 C4 64.48(6) . . ?
N1 Rh1 C4 114.59(14) . . ?
C1 Rh1 C4 64.35(7) . . ?
C3 Rh1 C4 38.18(6) . . ?
C5 Rh1 C4 38.07(8) . . ?
C2 Rh1 Cl1 105.87(14) . 7_575 ?
N1 Rh1 Cl1 88.64(8) . 7_575 ?
C1 Rh1 Cl1 94.21(14) . 7_575 ?
C3 Rh1 Cl1 142.92(14) . 7_575 ?
C5 Rh1 Cl1 118.48(15) . 7_575 ?
C4 Rh1 Cl1 156.28(13) . 7_575 ?
C2 Rh1 Cl1 158.65(14) . . ?
N1 Rh1 Cl1 88.64(8) . . ?
C1 Rh1 Cl1 126.92(15) . . ?
C3 Rh1 Cl1 127.64(14) . . ?
C5 Rh1 Cl1 95.02(14) . . ?
C4 Rh1 Cl1 95.59(13) . . ?
Cl1 Rh1 Cl1 89.44(6) 7_575 . ?

loop_
_geom_bond_atom_site_label_1
_geom_bond_atom_site_label_2
_geom_bond_distance
_geom_bond_site_symmetry_2
_geom_bond_publ_flag
C1 C2 1.42 . ?
C1 C5 1.42 . ?
C1 C6 1.5095 . ?
C1 Rh1 2.129(4) . ?
C2 C3 1.42 . ?
C2 C7 1.5095 . ?
C2 Rh1 2.121(5) . ?
C3 C4 1.42 . ?
C3 C8 1.5095 . ?
C3 Rh1 2.156(3) . ?
C4 C5 1.42 . ?
C4 C9 1.5095 . ?
C4 Rh1 2.185(5) . ?
C5 C10 1.5095 . ?
C5 Rh1 2.169(4) . ?
C6 H6A 0.96 . ?
C6 H6B 0.96 . ?
C6 H6C 0.96 . ?
C7 H7A 0.96 . ?
C7 H7B 0.96 . ?
C7 H7C 0.96 . ?
C8 H8A 0.96 . ?
C8 H8B 0.96 . ?
C8 H8C 0.96 . ?
C9 H9A 0.96 . ?
C9 H9B 0.96 . ?
C9 H9C 0.96 . ?
C10 H10A 0.96 . ?
C10 H10B 0.96 . ?
C10 H10C 0.96 . ?
C11 N1 1.326(4) . ?
C11 C12 1.381(5) . ?
C11 H11 0.93 . ?
C12 C13 1.388(5) . ?
C12 H12 0.93 . ?
C13 C12 1.388(5) 7_575 ?
C13 C14 1.476(7) . ?
C14 N2 1.378(7) . ?
C14 S1 1.635(5) . ?
N2 C18 1.443(9) . ?
N2 C15 1.460(8) . ?
O1 C16 1.385(10) . ?
O1 C17 1.387(9) . ?
C15 C16 1.548(14) . ?
C15 H15A 0.97 . ?
C15 H15B 0.97 . ?
C16 H16A 0.97 . ?
C16 H16B 0.97 . ?
C17 C18 1.510(13) . ?
C17 H17A 0.97 . ?
C17 H17B 0.97 . ?
C18 H18A 0.97 . ?
C18 H18B 0.97 . ?
C19 Cl2 1.732(4) . ?
C19 Cl2 1.732(4) 7_575 ?
C19 H19A 0.97 . ?
C19 H19B 0.97 . ?
Cl1 Rh1 2.4107(10) . ?
N1 C11 1.326(4) 7_575 ?
N1 Rh1 2.124(4) . ?
Rh1 Cl1 2.4107(10) 7_575 ?
